data_7015316
loop_
_publ_author_name
'Coles, Martyn P.'
'Hitchcock, Peter B.'
'Khvostov, Alexei V.'
'Lappert, Michael F.'
'Maron, Laurent'

_publ_section_title
;
 Synthesis and structures of the [benzamidinato]3- complexes
 Li3(tmeda)(L1)]2 and [Li(thf)4][Li5(L2)(OEt2)2] [L1 =
 N(SiMe3)C(Ph)N(SiMe3) and L2 = N(SiMe3)C(C6H4-4)NPh].
;
_journal_issue 12
_journal_name_full 'Dalton transactions (Cambridge, England : 2003)'
_journal_page_first 3047
_journal_page_last 3052
_journal_paper_doi 10.1039/c0dt01482f
_journal_volume 40
_journal_year 2011
_chemical_absolute_configuration unk
_chemical_compound_source 'synthesis as described'
_chemical_formula_moiety 'C42 H62 Li5 N4 O2 Si2, C16 H32 Li O4'
_chemical_formula_sum 'C58 H94 Li6 N4 O6 Si2'
_chemical_formula_weight 1041.19
_chemical_name_systematic
;
?
;
_space_group_IT_number 92
_symmetry_cell_setting tetragonal
_symmetry_Int_Tables_number 92
_symmetry_space_group_name_Hall 'P 4abw 2nw'
_symmetry_space_group_name_H-M 'P 41 21 2'
_atom_sites_solution_hydrogens geom
_atom_sites_solution_primary direct
_atom_sites_solution_secondary difmap
_audit_conform_dict_location ftp://ftp.iucr.org/pub/cif_core.dic
_audit_conform_dict_name cif_core.dic
_audit_conform_dict_version 2.2
_audit_creation_date 2004-11-19T15:27:24-00:00
_audit_creation_method 'WinGX routine CIF_UPDATE'
_cell_angle_alpha 90
_cell_angle_beta 90
_cell_angle_gamma 90
_cell_formula_units_Z 4
_cell_length_a 12.2767(5)
_cell_length_b 12.2767(5)
_cell_length_c 42.514(2)
_cell_measurement_reflns_used 35177
_cell_measurement_temperature 173(2)
_cell_measurement_theta_max 22.986
_cell_measurement_theta_min 3.395
_cell_measurement_wavelength 0.71073
_cell_volume 6407.6(5)
_computing_cell_refinement 'HKL Scalepack (Otwinowski & Minor 1997)'
_computing_data_collection 'Collect (Nonius BV, 1997-2000)'
_computing_data_reduction 'HKL Denzo and Scalepack (Otwinowski & Minor 1997)'
_computing_molecular_graphics 'Ortep-3 for Windows (Farrugia, 1997)'
_computing_publication_material 'WinGX publication routines (Farrugia, 1999)'
_computing_structure_refinement 'SHELXL-97 (Sheldrick, 1997)'
_computing_structure_solution 'SHELXS-97 (Sheldrick, 1997)'
_diffrn_ambient_temperature 173(2)
_diffrn_detector 'CCD plate'
_diffrn_measured_fraction_theta_full 0.985
_diffrn_measured_fraction_theta_max 0.985
_diffrn_measurement_device '95mm CCD camera on \k-goniostat'
_diffrn_measurement_device_type KappaCCD
_diffrn_measurement_method 'CCD rotation images, thick slices'
_diffrn_orient_matrix_type 'by Nonius Collect from scalepack cell'
_diffrn_orient_matrix_UB_11 -0.360441E-1
_diffrn_orient_matrix_UB_12 0.250814E-1
_diffrn_orient_matrix_UB_13 -0.198112E-1
_diffrn_orient_matrix_UB_21 -0.113342E-1
_diffrn_orient_matrix_UB_22 0.736559E-1
_diffrn_orient_matrix_UB_23 0.94956E-2
_diffrn_orient_matrix_UB_31 0.721616E-1
_diffrn_orient_matrix_UB_32 0.240969E-1
_diffrn_orient_matrix_UB_33 -0.84041E-2
_diffrn_radiation_monochromator graphite
_diffrn_radiation_probe x-ray
_diffrn_radiation_type MoK\a
_diffrn_radiation_wavelength 0.71073
_diffrn_reflns_av_R_equivalents 0.0758
_diffrn_reflns_av_unetI/netI 0.0567
_diffrn_reflns_limit_h_max 13
_diffrn_reflns_limit_h_min -6
_diffrn_reflns_limit_k_max 7
_diffrn_reflns_limit_k_min -13
_diffrn_reflns_limit_l_max 46
_diffrn_reflns_limit_l_min -46
_diffrn_reflns_number 16001
_diffrn_reflns_theta_full 22.99
_diffrn_reflns_theta_max 22.99
_diffrn_reflns_theta_min 3.45
_diffrn_source 'Enraf Nonius FR590'
_exptl_absorpt_coefficient_mu 0.102
_exptl_absorpt_correction_type none
_exptl_crystal_colour black
_exptl_crystal_density_diffrn 1.079
_exptl_crystal_density_method 'not measured'
_exptl_crystal_description prism
_exptl_crystal_F_000 2256
_exptl_crystal_size_max 0.4
_exptl_crystal_size_mid 0.4
_exptl_crystal_size_min 0.4
_refine_diff_density_max 0.269
_refine_diff_density_min -0.245
_refine_diff_density_rms 0.04
_refine_ls_extinction_method none
_refine_ls_goodness_of_fit_ref 1.025
_refine_ls_hydrogen_treatment constr
_refine_ls_matrix_type full
_refine_ls_number_parameters 345
_refine_ls_number_reflns 4425
_refine_ls_number_restraints 0
_refine_ls_restrained_S_all 1.025
_refine_ls_R_factor_all 0.0987
_refine_ls_R_factor_gt 0.0733
_refine_ls_shift/su_max 0.002
_refine_ls_shift/su_mean 0
_refine_ls_structure_factor_coef Fsqd
_refine_ls_weighting_details 'calc w=1/[\s^2^(Fo^2^)+(0.1057P)^2^+4.0348P] where P=(Fo^2^+2Fc^2^)/3'
_refine_ls_weighting_scheme calc
_refine_ls_wR_factor_gt 0.1877
_refine_ls_wR_factor_ref 0.2081
_reflns_number_gt 3384
_reflns_number_total 4425
_reflns_threshold_expression >2sigma(I)
_cod_data_source_file c0dt01482f.txt
_cod_data_source_block (2)-nov1804
_cod_original_cell_volume 6407.60(15)
_cod_original_sg_symbol_H-M P4(1)2(1)2
_cod_database_code 7015316

loop_
_symmetry_equiv_pos_as_xyz
'x, y, z'
'x+1/2, -y+1/2, -z+3/4'
'-x, -y, z+1/2'
'-x+1/2, y+1/2, -z+1/4'
'y, x, -z'
'y+1/2, -x+1/2, z+3/4'
'-y+1/2, x+1/2, z+1/4'
'-y, -x, -z+1/2'

loop_
_atom_site_label
_atom_site_type_symbol
_atom_site_fract_x
_atom_site_fract_y
_atom_site_fract_z
_atom_site_U_iso_or_equiv
_atom_site_adp_type
_atom_site_occupancy
_atom_site_symmetry_multiplicity
_atom_site_calc_flag
_atom_site_refinement_flags
_atom_site_disorder_assembly
_atom_site_disorder_group
Li1 Li 0.5975(7) 0.5357(8) 0.0706(2) 0.079(2) Uani 1 1 d . . .
Li2 Li 0.4649(7) 0.3871(6) 0.03602(18) 0.069(2) Uani 1 1 d . . .
Li3 Li 0.5875(6) 0.5875(6) 0 0.062(3) Uani 1 2 d S . .
Li4 Li 0.0646(14) 1.0646(14) 0 0.148(7) Uani 1 2 d S . .
Si Si 0.54660(12) 0.77483(11) 0.05446(3) 0.0689(4) Uani 1 1 d . A 1
O1 O 0.7230(5) 0.5203(4) 0.09736(13) 0.1302(18) Uani 1 1 d . B 1
O2 O 0.0852(4) 0.9162(5) 0.01150(13) 0.1290(18) Uani 1 1 d . C 1
O3 O 0.0966(8) 1.1519(7) 0.0348(2) 0.214(4) Uani 1 1 d . C 1
N1 N 0.5449(3) 0.6474(3) 0.03959(8) 0.0567(9) Uani 1 1 d . A 1
N2 N 0.4403(3) 0.5041(3) 0.06436(7) 0.0590(10) Uani 1 1 d . A 1
C1 C 0.4454(4) 0.5842(3) 0.03930(9) 0.0558(11) Uani 1 1 d . A 1
C2 C 0.3773(4) 0.5797(3) 0.01395(9) 0.0522(10) Uani 1 1 d . A 1
C3 C 0.3872(4) 0.6498(4) -0.01392(10) 0.0567(11) Uani 1 1 d . A 1
H3 H 0.4436 0.7028 -0.0143 0.068 Uiso 1 1 calc R A 1
C4 C 0.3197(4) 0.6429(4) -0.03930(11) 0.0632(12) Uani 1 1 d . A 1
H4 H 0.33 0.6923 -0.0563 0.076 Uiso 1 1 calc R A 1
C5 C 0.2346(4) 0.5649(5) -0.04141(11) 0.0710(14) Uani 1 1 d . A 1
C6 C 0.2200(4) 0.4995(4) -0.01510(11) 0.0680(13) Uani 1 1 d . A 1
H6 H 0.1614 0.449 -0.0152 0.082 Uiso 1 1 calc R A 1
C7 C 0.2856(4) 0.5037(4) 0.01115(10) 0.0607(11) Uani 1 1 d . A 1
H7 H 0.2709 0.4555 0.0281 0.073 Uiso 1 1 calc R A 1
C8 C 0.1591(5) 0.5586(6) -0.06973(13) 0.099(2) Uani 1 1 d . A 1
H8A H 0.1828 0.6112 -0.0857 0.149 Uiso 0.5 1 calc PR A 1
H8B H 0.0845 0.5757 -0.0632 0.149 Uiso 0.5 1 calc PR A 1
H8C H 0.1614 0.4849 -0.0786 0.149 Uiso 0.5 1 calc PR A 1
H8D H 0.103 0.5033 -0.0659 0.149 Uiso 0.5 1 calc PR A 1
H8E H 0.2013 0.5388 -0.0885 0.149 Uiso 0.5 1 calc PR A 1
H8F H 0.1244 0.6296 -0.073 0.149 Uiso 0.5 1 calc PR A 1
C9 C 0.5317(5) 0.7766(5) 0.09870(12) 0.0945(18) Uani 1 1 d . A 1
H9A H 0.588 0.7304 0.1082 0.142 Uiso 1 1 calc R A 1
H9B H 0.4596 0.7489 0.1045 0.142 Uiso 1 1 calc R A 1
H9C H 0.5398 0.8514 0.1064 0.142 Uiso 1 1 calc R A 1
C10 C 0.4378(6) 0.8670(4) 0.03895(14) 0.0926(18) Uani 1 1 d . A 1
H10A H 0.3662 0.8361 0.0438 0.139 Uiso 1 1 calc R A 1
H10B H 0.4458 0.8743 0.0161 0.139 Uiso 1 1 calc R A 1
H10C H 0.4445 0.9388 0.0488 0.139 Uiso 1 1 calc R A 1
C11 C 0.6828(6) 0.8349(5) 0.04483(17) 0.114(2) Uani 1 1 d . A 1
H11A H 0.7404 0.7877 0.0531 0.171 Uiso 1 1 calc R A 1
H11B H 0.6887 0.9073 0.0544 0.171 Uiso 1 1 calc R A 1
H11C H 0.6905 0.841 0.022 0.171 Uiso 1 1 calc R A 1
C12 C 0.3525(4) 0.5077(4) 0.08520(10) 0.0599(12) Uani 1 1 d . A 1
C13 C 0.2727(4) 0.5898(4) 0.08549(11) 0.0693(13) Uani 1 1 d . A 1
H13 H 0.2779 0.6485 0.071 0.083 Uiso 1 1 calc R A 1
C14 C 0.1857(5) 0.5864(5) 0.10678(12) 0.0851(16) Uani 1 1 d . A 1
H14 H 0.1322 0.6423 0.1064 0.102 Uiso 1 1 calc R A 1
C15 C 0.1767(5) 0.5031(5) 0.12829(12) 0.0879(17) Uani 1 1 d . A 1
H15 H 0.1185 0.5018 0.143 0.106 Uiso 1 1 calc R A 1
C16 C 0.2542(5) 0.4216(5) 0.12799(11) 0.0778(15) Uani 1 1 d . A 1
H16 H 0.2479 0.3629 0.1424 0.093 Uiso 1 1 calc R A 1
C17 C 0.3401(4) 0.4234(4) 0.10738(11) 0.0713(13) Uani 1 1 d . A 1
H17 H 0.3924 0.3664 0.1081 0.086 Uiso 1 1 calc R A 1
C18 C 0.7267(15) 0.5023(12) 0.1272(4) 0.261(9) Uani 1 1 d . B 1
H18A H 0.7445 0.5703 0.1386 0.313 Uiso 1 1 calc R B 1
H18B H 0.7834 0.4474 0.132 0.313 Uiso 1 1 calc R B 1
C19 C 0.6191(8) 0.4621(13) 0.1368(2) 0.217(7) Uani 1 1 d . B 1
H19A H 0.618 0.4515 0.1596 0.325 Uiso 1 1 calc R B 1
H19B H 0.6042 0.3926 0.1263 0.325 Uiso 1 1 calc R B 1
H19C H 0.5633 0.5154 0.1309 0.325 Uiso 1 1 calc R B 1
C20 C 0.8365(8) 0.5613(10) 0.0881(4) 0.179(5) Uani 1 1 d . B 1
H20A H 0.8328 0.6414 0.0855 0.214 Uiso 1 1 calc R B 1
H20B H 0.887 0.5464 0.1058 0.214 Uiso 1 1 calc R B 1
C21 C 0.8762(15) 0.5214(17) 0.0637(5) 0.319(13) Uani 1 1 d . B 1
H21A H 0.9484 0.5529 0.0599 0.479 Uiso 1 1 calc R B 1
H21B H 0.8285 0.5375 0.0458 0.479 Uiso 1 1 calc R B 1
H21C H 0.8829 0.4423 0.0662 0.479 Uiso 1 1 calc R B 1
C22 C 0.1116(13) 0.8224(11) -0.0051(3) 0.218(6) Uani 1 1 d . C 1
H22A H 0.1901 0.821 -0.0103 0.261 Uiso 1 1 calc R C 1
H22B H 0.0689 0.8176 -0.0248 0.261 Uiso 1 1 calc R C 1
C23 C 0.0834(15) 0.7330(9) 0.0164(3) 0.226(7) Uani 1 1 d . C 1
H23A H 0.0234 0.6885 0.0076 0.271 Uiso 1 1 calc R C 1
H23B H 0.1472 0.6852 0.02 0.271 Uiso 1 1 calc R C 1
C24 C 0.0518(13) 0.7815(14) 0.0439(3) 0.216(6) Uani 1 1 d . C 1
H24A H -0.027 0.7697 0.0476 0.259 Uiso 1 1 calc R C 1
H24B H 0.093 0.7511 0.0619 0.259 Uiso 1 1 calc R C 1
C25 C 0.073(2) 0.8870(12) 0.0405(5) 0.41(2) Uani 1 1 d . C 1
H25A H 0.0124 0.9295 0.0499 0.489 Uiso 1 1 calc R C 1
H25B H 0.1401 0.9049 0.0523 0.489 Uiso 1 1 calc R C 1
C26 C 0.061(2) 1.2529(12) 0.0399(4) 0.368(18) Uani 1 1 d . C 1
H26A H 0.0808 1.3004 0.0219 0.442 Uiso 1 1 calc R C 1
H26B H -0.0192 1.2532 0.0422 0.442 Uiso 1 1 calc R C 1
C27 C 0.1070(17) 1.2878(13) 0.0656(3) 0.252(9) Uani 1 1 d . C 1
H27A H 0.0548 1.2896 0.0834 0.302 Uiso 1 1 calc R C 1
H27B H 0.139 1.3612 0.0628 0.302 Uiso 1 1 calc R C 1
C28 C 0.1898(19) 1.2069(13) 0.0704(5) 0.321(14) Uani 1 1 d . C 1
H28A H 0.2606 1.2425 0.066 0.385 Uiso 1 1 calc R C 1
H28B H 0.1894 1.1887 0.0931 0.385 Uiso 1 1 calc R C 1
C29 C 0.1896(18) 1.1250(17) 0.0568(4) 0.302(11) Uani 1 1 d . C 1
H29A H 0.173 1.0622 0.0706 0.362 Uiso 1 1 calc R C 1
H29B H 0.2587 1.1121 0.0454 0.362 Uiso 1 1 calc R C 1

loop_
_atom_site_aniso_label
_atom_site_aniso_U_11
_atom_site_aniso_U_22
_atom_site_aniso_U_33
_atom_site_aniso_U_23
_atom_site_aniso_U_13
_atom_site_aniso_U_12
Li1 0.081(5) 0.082(6) 0.073(5) 0.008(4) -0.012(4) -0.021(5)
Li2 0.086(6) 0.060(4) 0.061(4) 0.003(4) 0.003(4) -0.008(4)
Li3 0.071(4) 0.071(4) 0.045(5) -0.003(4) 0.003(4) -0.010(6)
Li4 0.152(10) 0.152(10) 0.141(15) 0.028(10) -0.028(10) -0.017(15)
Si 0.0839(10) 0.0581(8) 0.0648(8) -0.0165(7) 0.0086(7) -0.0103(7)
O1 0.163(5) 0.104(3) 0.124(4) 0.000(3) -0.058(4) -0.006(3)
O2 0.142(4) 0.135(4) 0.111(3) 0.021(4) 0.028(3) 0.016(3)
O3 0.274(9) 0.149(6) 0.219(8) -0.010(6) -0.134(7) -0.026(6)
N1 0.065(2) 0.054(2) 0.0515(19) -0.0081(16) 0.0050(17) -0.0092(19)
N2 0.070(2) 0.061(2) 0.0459(18) 0.0047(17) 0.0076(18) -0.0035(19)
C1 0.063(3) 0.055(3) 0.050(2) -0.001(2) 0.010(2) -0.005(2)
C2 0.061(3) 0.053(2) 0.043(2) 0.002(2) 0.007(2) -0.002(2)
C3 0.053(3) 0.058(3) 0.058(3) 0.005(2) 0.006(2) -0.002(2)
C4 0.056(3) 0.075(3) 0.058(3) 0.014(2) 0.010(2) 0.001(2)
C5 0.053(3) 0.094(4) 0.065(3) 0.012(3) -0.004(2) 0.003(3)
C6 0.053(3) 0.079(3) 0.071(3) 0.010(3) 0.002(2) -0.014(2)
C7 0.060(3) 0.068(3) 0.055(2) 0.011(2) 0.003(2) -0.007(2)
C8 0.064(3) 0.154(6) 0.078(3) 0.020(4) -0.015(3) -0.014(4)
C9 0.111(5) 0.097(4) 0.076(3) -0.033(3) 0.000(3) -0.009(4)
C10 0.125(5) 0.062(3) 0.090(4) -0.016(3) -0.003(4) 0.020(3)
C11 0.123(6) 0.080(4) 0.140(6) -0.032(4) 0.025(5) -0.041(4)
C12 0.070(3) 0.061(3) 0.049(2) 0.001(2) 0.004(2) -0.008(2)
C13 0.083(3) 0.065(3) 0.060(3) 0.005(2) 0.016(3) -0.002(3)
C14 0.100(4) 0.085(4) 0.070(3) -0.002(3) 0.030(3) 0.007(3)
C15 0.099(4) 0.099(4) 0.066(3) 0.004(3) 0.034(3) -0.013(4)
C16 0.094(4) 0.084(4) 0.056(3) 0.011(3) 0.013(3) -0.008(3)
C17 0.082(3) 0.070(3) 0.062(3) 0.008(3) 0.003(3) 0.000(3)
C18 0.29(2) 0.239(15) 0.250(15) 0.037(12) -0.201(16) 0.007(13)
C19 0.114(7) 0.42(2) 0.116(6) 0.055(9) -0.043(6) -0.052(10)
C20 0.101(6) 0.172(10) 0.263(15) -0.033(10) -0.015(8) -0.040(7)
C21 0.29(2) 0.37(3) 0.306(19) -0.125(19) 0.125(16) -0.22(2)
C22 0.321(18) 0.183(11) 0.149(9) -0.042(10) 0.054(10) 0.038(11)
C23 0.37(2) 0.119(7) 0.191(11) 0.032(9) 0.088(13) 0.041(10)
C24 0.247(15) 0.256(16) 0.145(9) 0.069(11) 0.030(9) 0.069(13)
C25 0.73(5) 0.133(10) 0.36(2) 0.096(13) 0.31(3) 0.066(18)
C26 0.74(5) 0.143(11) 0.218(14) -0.071(10) -0.22(2) -0.038(18)
C27 0.42(3) 0.179(13) 0.151(9) -0.068(9) 0.037(12) -0.105(16)
C28 0.44(3) 0.147(12) 0.38(3) -0.119(14) -0.20(2) 0.141(16)
C29 0.39(3) 0.244(19) 0.270(17) -0.065(15) -0.197(19) 0.068(18)

loop_
_atom_type_symbol
_atom_type_description
_atom_type_scat_dispersion_real
_atom_type_scat_dispersion_imag
_atom_type_scat_source
C C 0.0033 0.0016 'International Tables Vol C Tables 4.2.6.8 and 6.1.1.4'
H H 0 0 'International Tables Vol C Tables 4.2.6.8 and 6.1.1.4'
Li Li -0.0003 0.0001 'International Tables Vol C Tables 4.2.6.8 and 6.1.1.4'
N N 0.0061 0.0033 'International Tables Vol C Tables 4.2.6.8 and 6.1.1.4'
O O 0.0106 0.006 'International Tables Vol C Tables 4.2.6.8 and 6.1.1.4'
Si Si 0.0817 0.0704 'International Tables Vol C Tables 4.2.6.8 and 6.1.1.4'

loop_
_geom_angle_atom_site_label_1
_geom_angle_atom_site_label_2
_geom_angle_atom_site_label_3
_geom_angle
_geom_angle_site_symmetry_1
_geom_angle_site_symmetry_3
_geom_angle_publ_flag
O1 Li1 N2 147.0(5) . . ?
O1 Li1 N1 135.4(5) . . ?
N2 Li1 N1 74.5(3) . . ?
O1 Li1 C1 171.0(5) . . ?
N2 Li1 C1 37.6(2) . . ?
N1 Li1 C1 37.5(2) . . ?
N2 Li2 C5 130.6(4) . 5 ?
N2 Li2 C6 163.6(4) . 5 ?
C5 Li2 C6 35.7(2) 5 5 ?
N2 Li2 C4 112.2(4) . 5 ?
C5 Li2 C4 36.0(2) 5 5 ?
C6 Li2 C4 62.0(3) 5 5 ?
N2 Li2 C7 162.0(4) . 5 ?
C5 Li2 C7 63.0(3) 5 5 ?
C6 Li2 C7 34.04(19) 5 5 ?
C4 Li2 C7 71.5(3) 5 5 ?
N2 Li2 C1 36.55(19) . . ?
C5 Li2 C1 151.0(5) 5 . ?
C6 Li2 C1 159.4(4) 5 . ?
C4 Li2 C1 116.1(4) 5 . ?
C7 Li2 C1 125.5(4) 5 . ?
N2 Li2 C3 113.0(4) . 5 ?
C5 Li2 C3 62.3(3) 5 5 ?
C6 Li2 C3 71.2(3) 5 5 ?
C4 Li2 C3 32.90(19) 5 5 ?
C7 Li2 C3 59.9(2) 5 5 ?
C1 Li2 C3 96.5(3) . 5 ?
N1 Li3 N1 171.0(7) . 5 ?
N1 Li3 C1 36.80(18) . . ?
N1 Li3 C1 152.0(5) 5 . ?
N1 Li3 C1 152.0(5) . 5 ?
N1 Li3 C1 36.80(18) 5 5 ?
C1 Li3 C1 117.0(5) . 5 ?
O3 Li4 O3 112.8(14) . 5_465 ?
O3 Li4 O2 109.2(4) . 5_465 ?
O3 Li4 O2 108.5(3) 5_465 5_465 ?
O3 Li4 O2 108.5(3) . . ?
O3 Li4 O2 109.2(4) 5_465 . ?
O2 Li4 O2 108.6(12) 5_465 . ?
N1 Si C10 114.8(2) . . ?
N1 Si C11 107.1(2) . . ?
C10 Si C11 108.8(3) . . ?
N1 Si C9 112.5(2) . . ?
C10 Si C9 106.0(3) . . ?
C11 Si C9 107.4(3) . . ?
C18 O1 C20 106.1(11) . . ?
C18 O1 Li1 128.8(10) . . ?
C20 O1 Li1 123.0(7) . . ?
C25 O2 C22 106.4(10) . . ?
C25 O2 Li4 119.6(8) . . ?
C22 O2 Li4 134.0(7) . . ?
C26 O3 C29 110.7(12) . . ?
C26 O3 Li4 126.3(8) . . ?
C29 O3 Li4 121.5(10) . . ?
C1 N1 Si 120.7(3) . . ?
C1 N1 Li3 91.0(4) . . ?
Si N1 Li3 133.1(3) . . ?
C1 N1 Li1 84.9(3) . . ?
Si N1 Li1 112.5(3) . . ?
Li3 N1 Li1 103.2(3) . . ?
C12 N2 C1 118.5(4) . . ?
C12 N2 Li2 123.4(4) . . ?
C1 N2 Li2 92.3(3) . . ?
C12 N2 Li1 131.2(4) . . ?
C1 N2 Li1 85.7(4) . . ?
Li2 N2 Li1 94.5(4) . . ?
C2 C1 N1 123.1(4) . . ?
C2 C1 N2 121.7(4) . . ?
N1 C1 N2 113.2(4) . . ?
C2 C1 Li1 156.3(4) . . ?
N1 C1 Li1 57.6(3) . . ?
N2 C1 Li1 56.7(3) . . ?
C2 C1 Li3 84.1(3) . . ?
N1 C1 Li3 52.2(3) . . ?
N2 C1 Li3 123.4(3) . . ?
Li1 C1 Li3 79.8(3) . . ?
C2 C1 Li2 88.5(3) . . ?
N1 C1 Li2 116.7(4) . . ?
N2 C1 Li2 51.2(3) . . ?
Li1 C1 Li2 72.8(3) . . ?
Li3 C1 Li2 84.6(3) . . ?
C1 C2 C7 124.1(4) . . ?
C1 C2 C3 124.2(4) . . ?
C7 C2 C3 111.7(4) . . ?
C4 C3 C2 123.5(4) . . ?
C4 C3 Li2 68.9(3) . 5 ?
C2 C3 Li2 76.5(3) . 5 ?
C3 C4 C5 122.6(4) . . ?
C3 C4 Li2 78.2(3) . 5 ?
C5 C4 Li2 68.5(3) . 5 ?
C6 C5 C4 115.7(4) . . ?
C6 C5 C8 122.0(5) . . ?
C4 C5 C8 122.2(5) . . ?
C6 C5 Li2 73.1(4) . 5 ?
C4 C5 Li2 75.5(4) . 5 ?
C8 C5 Li2 124.1(4) . 5 ?
C7 C6 C5 123.8(4) . . ?
C7 C6 Li2 78.3(3) . 5 ?
C5 C6 Li2 71.1(3) . 5 ?
C6 C7 C2 122.6(4) . . ?
C6 C7 Li2 67.7(3) . 5 ?
C2 C7 Li2 78.2(3) . 5 ?
N2 C12 C13 124.5(4) . . ?
N2 C12 C17 119.0(4) . . ?
C13 C12 C17 116.4(4) . . ?
C14 C13 C12 121.1(5) . . ?
C15 C14 C13 120.8(5) . . ?
C14 C15 C16 118.5(5) . . ?
C17 C16 C15 121.6(5) . . ?
C16 C17 C12 121.5(5) . . ?
O1 C18 C19 107.5(9) . . ?
C21 C20 O1 116.0(11) . . ?
O2 C22 C23 104.4(9) . . ?
C24 C23 C22 105.8(10) . . ?
C25 C24 C23 106.2(13) . . ?
O2 C25 C24 113.2(17) . . ?
C27 C26 O3 107.4(17) . . ?
C26 C27 C28 101.3(14) . . ?
C29 C28 C27 122(2) . . ?
C28 C29 O3 96.9(17) . . ?

loop_
_geom_bond_atom_site_label_1
_geom_bond_atom_site_label_2
_geom_bond_distance
_geom_bond_site_symmetry_2
_geom_bond_publ_flag
Li1 O1 1.924(10) . ?
Li1 N2 1.987(9) . ?
Li1 N1 2.010(9) . ?
Li1 C1 2.371(10) . ?
Li2 N2 1.899(9) . ?
Li2 C5 2.250(9) 5 ?
Li2 C6 2.276(9) 5 ?
Li2 C4 2.341(10) 5 ?
Li2 C7 2.408(9) 5 ?
Li2 C1 2.435(9) . ?
Li2 C3 2.457(10) 5 ?
Li3 N1 1.910(3) . ?
Li3 N1 1.910(3) 5 ?
Li3 C1 2.416(7) . ?
Li3 C1 2.416(7) 5 ?
Li4 O3 1.870(16) . ?
Li4 O2 1.904(15) . ?
Si N1 1.688(4) . ?
Si C10 1.870(6) . ?
Si C11 1.873(6) . ?
Si C9 1.890(5) . ?
O1 C18 1.287(14) . ?
O1 C20 1.533(12) . ?
O2 C25 1.294(17) . ?
O2 C22 1.388(11) . ?
O3 C26 1.331(17) . ?
O3 C29 1.511(15) . ?
N1 C1 1.448(6) . ?
N2 C12 1.395(6) . ?
N2 C1 1.452(5) . ?
C1 C2 1.365(6) . ?
C2 C7 1.466(6) . ?
C2 C3 1.470(6) . ?
C3 C4 1.363(6) . ?
C4 C5 1.420(7) . ?
C5 C6 1.389(7) . ?
C5 C8 1.522(7) . ?
C6 C7 1.377(6) . ?
C12 C13 1.406(7) . ?
C12 C17 1.409(6) . ?
C13 C14 1.401(7) . ?
C14 C15 1.376(8) . ?
C15 C16 1.381(8) . ?
C16 C17 1.371(7) . ?
C18 C19 1.469(19) . ?
C20 C21 1.248(15) . ?
C22 C23 1.470(14) . ?
C23 C24 1.367(13) . ?
C24 C25 1.328(18) . ?
C26 C27 1.306(16) . ?
C27 C28 1.44(2) . ?
C28 C29 1.160(17) . ?
